data_4508586
loop_
_publ_author_name
'Camerel, Franck'
'Le Helloco, Guillaume'
'Guizouarn, Thierry'
'Jeannin, Olivier'
'Fourmigu\'e, Marc'
'Fr\;ackowiak, Arkadiusz'
'Olejniczak, Iwona'
'\'Swietlik, Roman'
'Marino, Andrea'
'Collet, Eric'
'Toupet, Loic'
'Auban-Senzier, Pascale'
'Canadell, Enric'

_publ_section_title
;
 Correlation between Metal--Insulator Transition and Hydrogen-Bonding
 Network in the Organic Metal
 \d-(BEDT-TTF)4[2,6-Anthracene-bis(sulfonate)]&#x00B7;(H2O)4
;
_journal_issue 11
_journal_name_full 'Crystal Growth &amp; Design'
_journal_page_first 5135
_journal_paper_doi 10.1021/cg401416h
_journal_volume 13
_journal_year 2013
_chemical_formula_moiety 'C14 H8 O6 S2, 4(C10 H8 S8), 4(H2 O)'
_chemical_formula_sum 'C54 H48 O10 S34'
_chemical_formula_weight 1943.27
_chemical_name_common '(ET)4 ABS 4H2O'
_chemical_name_systematic
;
 ?
;
_space_group_IT_number 14
_symmetry_cell_setting monoclinic
_symmetry_space_group_name_Hall '-P 2ybc'
_symmetry_space_group_name_H-M 'P 1 21/c 1'
_atom_sites_solution_hydrogens geom
_atom_sites_solution_primary direct
_atom_sites_solution_secondary difmap
_audit_creation_method SHELXL-97
_cell_angle_alpha 90.00
_cell_angle_beta 106.468(2)
_cell_angle_gamma 90.00
_cell_formula_units_Z 2
_cell_length_a 17.0277(4)
_cell_length_b 13.1266(2)
_cell_length_c 16.7777(4)
_cell_measurement_temperature 100(2)
_cell_volume 3596.25(14)
_computing_cell_refinement 'CrysAlis RED, Oxford Diffraction Ltd.,Version 1.171.35.11'
_computing_data_collection 'CrysAlis CCD, Oxford Diffraction Ltd.,Version 1.171.35.11'
_computing_data_reduction 'CrysAlis RED, Oxford Diffraction Ltd.,Version 1.171.35.11'
_computing_molecular_graphics 'MERCURY 2.4.5(CCDC, 2011)'
_computing_publication_material 'WINGX (Farrugia, 1999)'
_computing_structure_refinement 'SHELXL-97 (Sheldrick, 1997)'
_computing_structure_solution 'SIR-97_(Altomare & al., 1999)'
_diffrn_ambient_temperature 100(2)
_diffrn_detector_area_resol_mean 16.1852
_diffrn_measured_fraction_theta_full 0.993
_diffrn_measured_fraction_theta_max 0.993
_diffrn_measurement_device_type 'CCD Saphire 3 Xcalibur'
_diffrn_measurement_method 'omega scan'
_diffrn_radiation_monochromator graphite
_diffrn_radiation_source 'fine-focus sealed tube'
_diffrn_radiation_type MoK\a
_diffrn_radiation_wavelength 0.71073
_diffrn_reflns_av_R_equivalents 0.0342
_diffrn_reflns_av_sigmaI/netI 0.0400
_diffrn_reflns_limit_h_max 18
_diffrn_reflns_limit_h_min -21
_diffrn_reflns_limit_k_max 16
_diffrn_reflns_limit_k_min -16
_diffrn_reflns_limit_l_max 21
_diffrn_reflns_limit_l_min -19
_diffrn_reflns_number 24700
_diffrn_reflns_theta_full 27.00
_diffrn_reflns_theta_max 27.00
_diffrn_reflns_theta_min 2.91
_exptl_absorpt_coefficient_mu 1.060
_exptl_absorpt_correction_type none
_exptl_crystal_colour black
_exptl_crystal_density_diffrn 1.801
_exptl_crystal_density_method 'not measured'
_exptl_crystal_description block
_exptl_crystal_F_000 1976
_exptl_crystal_size_max 0.490
_exptl_crystal_size_mid 0.363
_exptl_crystal_size_min 0.163
_refine_diff_density_max 2.687
_refine_diff_density_min -1.269
_refine_diff_density_rms 0.218
_refine_ls_extinction_method none
_refine_ls_goodness_of_fit_ref 1.125
_refine_ls_hydrogen_treatment constr
_refine_ls_matrix_type full
_refine_ls_number_parameters 428
_refine_ls_number_reflns 7801
_refine_ls_number_restraints 0
_refine_ls_restrained_S_all 1.125
_refine_ls_R_factor_all 0.1132
_refine_ls_R_factor_gt 0.0824
_refine_ls_shift/su_max 0.024
_refine_ls_shift/su_mean 0.001
_refine_ls_structure_factor_coef Fsqd
_refine_ls_weighting_details 'calc w=1/[\s^2^(Fo^2^)+(0.1652P)^2^+0.0000P] where P=(Fo^2^+2Fc^2^)/3'
_refine_ls_weighting_scheme calc
_refine_ls_wR_factor_gt 0.2475
_refine_ls_wR_factor_ref 0.2682
_reflns_number_gt 4779
_reflns_number_total 7801
_reflns_threshold_expression >2sigma(I)
_cod_data_source_file cg401416h_si_002.cif
_cod_data_source_block ET4ABS100K
_cod_depositor_comments
;
The following automatic conversions were performed:

'_symmetry_cell_setting' value 'Monoclinic' changed to 'monoclinic'
according to /home/saulius/struct/CIF-dictionaries/cif_core.dic
dictionary named 'cif_core.dic' version 2.4.2 from 2011-04-26.

Automatic conversion script
Id: cif_fix_values 1891 2012-01-12 08:04:46Z andrius 
;
_cod_original_cell_volume 3596.25(13)
_cod_original_sg_symbol_H-M P21/c
_cod_database_code 4508586

loop_
_symmetry_equiv_pos_as_xyz
'x, y, z'
'-x, y+1/2, -z+1/2'
'-x, -y, -z'
'x, -y-1/2, z-1/2'

loop_
_atom_site_label
_atom_site_type_symbol
_atom_site_fract_x
_atom_site_fract_y
_atom_site_fract_z
_atom_site_U_iso_or_equiv
_atom_site_adp_type
_atom_site_occupancy
_atom_site_symmetry_multiplicity
_atom_site_calc_flag
_atom_site_refinement_flags
S1 S -0.18819(8) 0.17189(10) 0.18537(8) 0.0169(3) Uani 1 1 d .
S2 S -0.23890(8) 0.42666(10) 0.14437(8) 0.0157(3) Uani 1 1 d .
S3 S -0.05825(7) 0.24975(9) 0.32856(7) 0.0113(3) Uani 1 1 d .
S4 S -0.09489(7) 0.46624(10) 0.28863(8) 0.0137(3) Uani 1 1 d .
S5 S 0.09679(7) 0.31571(9) 0.48109(8) 0.0118(3) Uani 1 1 d .
S6 S 0.06638(7) 0.53049(10) 0.43481(8) 0.0135(3) Uani 1 1 d .
S7 S 0.24654(8) 0.35240(10) 0.61886(8) 0.0177(3) Uani 1 1 d .
S8 S 0.20979(9) 0.60965(10) 0.56135(9) 0.0238(4) Uani 1 1 d .
S11 S -0.25247(8) 0.35344(10) -0.11383(8) 0.0153(3) Uani 1 1 d .
S12 S -0.21183(8) 0.61100(10) -0.05729(9) 0.0231(4) Uani 1 1 d .
S13 S -0.09921(7) 0.31545(9) 0.01953(8) 0.0124(3) Uani 1 1 d .
S14 S -0.06660(7) 0.53034(10) 0.06531(8) 0.0135(3) Uani 1 1 d .
S15 S 0.05681(7) 0.24917(9) 0.17285(8) 0.0114(3) Uani 1 1 d .
S16 S 0.09436(7) 0.46653(10) 0.20936(8) 0.0137(3) Uani 1 1 d .
S17 S 0.18467(8) 0.17456(10) 0.31980(8) 0.0156(3) Uani 1 1 d .
S18 S 0.23502(8) 0.42869(10) 0.35723(8) 0.0149(3) Uani 1 1 d .
S21 S 0.50301(7) 0.27567(10) 0.74272(8) 0.0160(3) Uani 1 1 d .
O1 O 0.4333(4) 0.2413(5) 0.7625(4) 0.079(2) Uani 1 1 d .
O2 O 0.5804(3) 0.2477(4) 0.7980(3) 0.0611(17) Uani 1 1 d .
O3 O 0.5006(3) 0.3822(4) 0.7239(3) 0.0480(14) Uani 1 1 d .
C1 C -0.2914(3) 0.2233(4) 0.1507(4) 0.0210(12) Uani 1 1 d .
H1A H -0.3292 0.1702 0.1200 0.025 Uiso 1 1 calc R
H1B H -0.3094 0.2431 0.1997 0.025 Uiso 1 1 calc R
C2 C -0.2955(3) 0.3156(4) 0.0949(3) 0.0186(12) Uani 1 1 d .
H2A H -0.3536 0.3351 0.0717 0.022 Uiso 1 1 calc R
H2B H -0.2746 0.2955 0.0478 0.022 Uiso 1 1 calc R
C3 C -0.1390(3) 0.2766(4) 0.2399(3) 0.0121(10) Uani 1 1 d .
C4 C -0.1574(3) 0.3764(4) 0.2235(3) 0.0100(10) Uani 1 1 d .
C5 C -0.0311(3) 0.3767(4) 0.3524(3) 0.0097(10) Uani 1 1 d .
C6 C 0.0351(3) 0.4042(4) 0.4152(3) 0.0118(10) Uani 1 1 d .
C7 C 0.1651(3) 0.4047(4) 0.5415(3) 0.0136(11) Uani 1 1 d .
C8 C 0.1507(3) 0.5021(4) 0.5190(3) 0.0144(11) Uani 1 1 d .
C9 C 0.3053(5) 0.4611(6) 0.6557(8) 0.110(5) Uani 1 1 d .
H9A H 0.2972 0.4752 0.7108 0.131 Uiso 1 1 calc R
H9B H 0.3630 0.4389 0.6667 0.131 Uiso 1 1 calc R
C10 C 0.3015(4) 0.5506(6) 0.6192(6) 0.063(3) Uani 1 1 d .
H10A H 0.3368 0.5456 0.5816 0.076 Uiso 1 1 calc R
H10B H 0.3286 0.5995 0.6634 0.076 Uiso 1 1 calc R
C11 C -0.3215(4) 0.4593(6) -0.1288(6) 0.056(2) Uani 1 1 d .
H11A H -0.3674 0.4451 -0.1789 0.068 Uiso 1 1 calc R
H11B H -0.3448 0.4610 -0.0810 0.068 Uiso 1 1 calc R
C12 C -0.2922(4) 0.5572(5) -0.1376(5) 0.049(2) Uani 1 1 d .
H12A H -0.3393 0.6044 -0.1479 0.059 Uiso 1 1 calc R
H12B H -0.2739 0.5568 -0.1887 0.059 Uiso 1 1 calc R
C13 C -0.1693(3) 0.4052(4) -0.0386(3) 0.0118(10) Uani 1 1 d .
C14 C -0.1532(3) 0.5022(4) -0.0167(3) 0.0118(10) Uani 1 1 d .
C15 C -0.0367(3) 0.4041(4) 0.0858(3) 0.0113(10) Uani 1 1 d .
C16 C 0.0295(3) 0.3765(4) 0.1483(3) 0.0125(11) Uani 1 1 d .
C17 C 0.1358(3) 0.2778(4) 0.2625(3) 0.0117(10) Uani 1 1 d .
C18 C 0.1548(3) 0.3780(4) 0.2782(3) 0.0101(10) Uani 1 1 d .
C19 C 0.2875(3) 0.2263(4) 0.3551(4) 0.0256(13) Uani 1 1 d .
H19A H 0.3244 0.1736 0.3880 0.031 Uiso 1 1 calc R
H19B H 0.3066 0.2423 0.3061 0.031 Uiso 1 1 calc R
C20 C 0.2935(4) 0.3196(5) 0.4066(4) 0.0335(16) Uani 1 1 d .
H20A H 0.3519 0.3397 0.4261 0.040 Uiso 1 1 calc R
H20B H 0.2760 0.3021 0.4563 0.040 Uiso 1 1 calc R
C21 C 0.5014(3) 0.2110(4) 0.6471(3) 0.0187(12) Uani 1 1 d .
C22 C 0.4869(3) 0.2660(4) 0.5704(3) 0.0208(12) Uani 1 1 d .
H22 H 0.4797 0.3378 0.5699 0.025 Uiso 1 1 calc R
C23 C 0.4834(3) 0.2161(4) 0.4986(3) 0.0195(12) Uani 1 1 d .
H23 H 0.4762 0.2535 0.4486 0.023 Uiso 1 1 calc R
C24 C 0.4904(3) 0.1077(4) 0.4980(3) 0.0185(12) Uani 1 1 d .
C25 C 0.5057(3) 0.0517(4) 0.5752(3) 0.0173(11) Uani 1 1 d .
C26 C 0.5117(3) 0.1057(5) 0.6485(3) 0.0224(13) Uani 1 1 d .
H26 H 0.5229 0.0702 0.6998 0.027 Uiso 1 1 calc R
C27 C 0.5149(3) -0.0530(4) 0.5750(3) 0.0219(12) Uani 1 1 d .
H27 H 0.5252 -0.0890 0.6261 0.026 Uiso 1 1 calc R
O4 O 0.5227(3) 0.5552(4) 0.6347(3) 0.0567(15) Uiso 1 1 d .
O5 O 0.5991 0.4745 0.5269 0.149 Uiso 1 1 d .

loop_
_atom_site_aniso_label
_atom_site_aniso_U_11
_atom_site_aniso_U_22
_atom_site_aniso_U_33
_atom_site_aniso_U_23
_atom_site_aniso_U_13
_atom_site_aniso_U_12
S1 0.0139(7) 0.0110(7) 0.0201(7) -0.0037(5) -0.0043(5) 0.0013(5)
S2 0.0140(7) 0.0109(7) 0.0168(7) 0.0013(5) -0.0044(5) 0.0008(5)
S3 0.0097(6) 0.0086(7) 0.0125(6) 0.0009(5) -0.0018(5) 0.0009(5)
S4 0.0105(7) 0.0103(7) 0.0161(7) 0.0007(5) -0.0028(5) 0.0011(5)
S5 0.0113(7) 0.0069(7) 0.0135(6) 0.0000(5) -0.0025(5) 0.0009(5)
S6 0.0112(7) 0.0083(7) 0.0174(7) 0.0004(5) -0.0018(5) -0.0002(5)
S7 0.0165(7) 0.0122(7) 0.0176(7) 0.0000(5) -0.0065(6) 0.0007(5)
S8 0.0191(8) 0.0090(7) 0.0332(8) -0.0025(6) -0.0088(6) -0.0026(5)
S11 0.0134(7) 0.0107(7) 0.0164(7) -0.0007(5) -0.0043(5) -0.0005(5)
S12 0.0178(7) 0.0093(7) 0.0307(8) 0.0015(6) -0.0117(6) 0.0016(5)
S13 0.0111(7) 0.0072(7) 0.0149(7) -0.0010(5) -0.0027(5) -0.0001(5)
S14 0.0109(7) 0.0084(7) 0.0174(7) -0.0006(5) -0.0022(5) 0.0004(5)
S15 0.0097(6) 0.0091(7) 0.0131(7) -0.0015(5) -0.0006(5) 0.0009(5)
S16 0.0101(7) 0.0103(7) 0.0161(7) -0.0007(5) -0.0040(5) 0.0000(5)
S17 0.0141(7) 0.0104(7) 0.0180(7) 0.0034(5) -0.0024(5) -0.0014(5)
S18 0.0123(7) 0.0116(7) 0.0158(7) -0.0018(5) -0.0042(5) 0.0007(5)
S21 0.0159(7) 0.0093(7) 0.0196(7) -0.0039(5) -0.0001(6) -0.0002(5)
O1 0.071(4) 0.095(5) 0.102(5) -0.067(4) 0.073(4) -0.058(4)
O2 0.068(4) 0.054(4) 0.045(3) -0.018(3) -0.011(3) 0.036(3)
O3 0.082(4) 0.019(3) 0.044(3) -0.007(2) 0.019(3) 0.000(2)
C1 0.007(3) 0.022(3) 0.031(3) -0.002(2) 0.003(2) -0.006(2)
C2 0.011(3) 0.022(3) 0.018(3) -0.001(2) -0.005(2) 0.002(2)
C3 0.010(2) 0.007(3) 0.017(3) 0.000(2) -0.001(2) 0.0004(19)
C4 0.008(2) 0.008(3) 0.011(2) 0.0030(19) -0.0029(19) 0.0003(18)
C5 0.006(2) 0.007(2) 0.014(2) 0.0006(19) -0.001(2) 0.0008(18)
C6 0.012(3) 0.010(3) 0.012(3) 0.0012(19) 0.000(2) 0.0002(19)
C7 0.009(2) 0.013(3) 0.014(3) -0.001(2) -0.004(2) 0.001(2)
C8 0.011(3) 0.014(3) 0.015(3) -0.002(2) -0.001(2) 0.000(2)
C9 0.044(5) 0.024(5) 0.198(13) 0.007(6) -0.067(6) -0.004(4)
C10 0.040(4) 0.031(5) 0.083(6) 0.014(4) -0.041(4) -0.017(4)
C11 0.033(4) 0.030(4) 0.083(6) -0.013(4) -0.021(4) 0.009(3)
C12 0.022(3) 0.024(4) 0.076(5) -0.010(4) -0.027(3) 0.010(3)
C13 0.006(2) 0.014(3) 0.013(2) 0.000(2) -0.0010(19) -0.0028(19)
C14 0.007(2) 0.013(3) 0.011(2) 0.0027(19) -0.004(2) 0.0008(19)
C15 0.009(2) 0.012(3) 0.012(2) -0.0009(19) 0.002(2) 0.0005(19)
C16 0.009(2) 0.012(3) 0.012(2) -0.001(2) -0.003(2) 0.0014(19)
C17 0.009(2) 0.011(3) 0.012(2) -0.004(2) -0.001(2) 0.0006(19)
C18 0.004(2) 0.011(3) 0.012(2) -0.0043(19) -0.0035(19) -0.0026(18)
C19 0.010(3) 0.024(3) 0.038(4) 0.002(3) 0.001(3) 0.002(2)
C20 0.024(3) 0.028(4) 0.038(4) -0.001(3) -0.009(3) 0.004(3)
C21 0.017(3) 0.015(3) 0.027(3) -0.004(2) 0.011(2) 0.002(2)
C22 0.023(3) 0.016(3) 0.023(3) -0.003(2) 0.005(2) 0.002(2)
C23 0.014(3) 0.022(3) 0.021(3) 0.001(2) 0.003(2) 0.005(2)
C24 0.018(3) 0.020(3) 0.021(3) -0.001(2) 0.013(2) 0.001(2)
C25 0.014(3) 0.016(3) 0.026(3) 0.001(2) 0.011(2) 0.002(2)
C26 0.012(3) 0.035(4) 0.020(3) 0.007(2) 0.005(2) -0.003(2)
C27 0.027(3) 0.023(3) 0.020(3) 0.000(2) 0.014(2) 0.001(2)

loop_
_atom_type_symbol
_atom_type_description
_atom_type_scat_dispersion_real
_atom_type_scat_dispersion_imag
_atom_type_scat_source
C C 0.0033 0.0016 'International Tables Vol C Tables 4.2.6.8 and 6.1.1.4'
H H 0.0000 0.0000 'International Tables Vol C Tables 4.2.6.8 and 6.1.1.4'
O O 0.0106 0.0060 'International Tables Vol C Tables 4.2.6.8 and 6.1.1.4'
S S 0.1246 0.1234 'International Tables Vol C Tables 4.2.6.8 and 6.1.1.4'

loop_
_geom_angle_atom_site_label_1
_geom_angle_atom_site_label_2
_geom_angle_atom_site_label_3
_geom_angle
_geom_angle_site_symmetry_1
_geom_angle_site_symmetry_3
C3 S1 C1 98.8(2) . .
C4 S2 C2 104.3(2) . .
C5 S3 C3 95.5(2) . .
C5 S4 C4 95.3(2) . .
C6 S5 C7 96.0(2) . .
C8 S6 C6 95.0(2) . .
C7 S7 C9 101.3(3) . .
C8 S8 C10 100.6(3) . .
C13 S11 C11 99.5(3) . .
C14 S12 C12 101.6(3) . .
C15 S13 C13 95.9(2) . .
C14 S14 C15 95.1(2) . .
C16 S15 C17 94.9(2) . .
C16 S16 C18 95.4(2) . .
C17 S17 C19 99.0(3) . .
C18 S18 C20 104.9(3) . .
O2 S21 O1 116.9(5) . .
O2 S21 O3 111.0(3) . .
O1 S21 O3 113.3(4) . .
O2 S21 C21 103.6(3) . .
O1 S21 C21 105.0(3) . .
O3 S21 C21 105.7(3) . .
C2 C1 S1 111.4(4) . .
C2 C1 H1A 109.4 . .
S1 C1 H1A 109.4 . .
C2 C1 H1B 109.4 . .
S1 C1 H1B 109.4 . .
H1A C1 H1B 108.0 . .
C1 C2 S2 115.7(4) . .
C1 C2 H2A 108.4 . .
S2 C2 H2A 108.4 . .
C1 C2 H2B 108.4 . .
S2 C2 H2B 108.4 . .
H2A C2 H2B 107.4 . .
C4 C3 S1 127.6(4) . .
C4 C3 S3 116.5(4) . .
S1 C3 S3 115.8(3) . .
C3 C4 S2 127.2(4) . .
C3 C4 S4 117.4(4) . .
S2 C4 S4 115.5(3) . .
C6 C5 S3 122.7(4) . .
C6 C5 S4 122.2(4) . .
S3 C5 S4 115.1(3) . .
C5 C6 S5 122.4(4) . .
C5 C6 S6 122.8(4) . .
S5 C6 S6 114.7(3) . .
C8 C7 S5 115.8(4) . .
C8 C7 S7 129.0(4) . .
S5 C7 S7 115.1(3) . .
C7 C8 S8 127.9(4) . .
C7 C8 S6 118.4(4) . .
S8 C8 S6 113.6(3) . .
C10 C9 S7 127.9(7) . .
C10 C9 H9A 105.3 . .
S7 C9 H9A 105.3 . .
C10 C9 H9B 105.3 . .
S7 C9 H9B 105.3 . .
H9A C9 H9B 106.0 . .
C9 C10 S8 124.5(6) . .
C9 C10 H10A 106.2 . .
S8 C10 H10A 106.2 . .
C9 C10 H10B 106.2 . .
S8 C10 H10B 106.2 . .
H10A C10 H10B 106.4 . .
C12 C11 S11 119.1(6) . .
C12 C11 H11A 107.5 . .
S11 C11 H11A 107.5 . .
C12 C11 H11B 107.6 . .
S11 C11 H11B 107.5 . .
H11A C11 H11B 107.0 . .
C11 C12 S12 120.4(6) . .
C11 C12 H12A 107.2 . .
S12 C12 H12A 107.2 . .
C11 C12 H12B 107.2 . .
S12 C12 H12B 107.2 . .
H12A C12 H12B 106.9 . .
C14 C13 S11 129.3(4) . .
C14 C13 S13 115.6(4) . .
S11 C13 S13 115.0(3) . .
C13 C14 S12 128.1(4) . .
C13 C14 S14 118.8(4) . .
S12 C14 S14 113.1(3) . .
C16 C15 S13 122.6(4) . .
C16 C15 S14 122.7(4) . .
S13 C15 S14 114.7(3) . .
C15 C16 S16 121.7(4) . .
C15 C16 S15 123.0(4) . .
S16 C16 S15 115.3(3) . .
C18 C17 S17 126.7(4) . .
C18 C17 S15 117.1(4) . .
S17 C17 S15 116.1(3) . .
C17 C18 S18 127.4(4) . .
C17 C18 S16 116.8(4) . .
S18 C18 S16 115.8(3) . .
C20 C19 S17 113.6(4) . .
C20 C19 H19A 108.8 . .
S17 C19 H19A 108.8 . .
C20 C19 H19B 108.8 . .
S17 C19 H19B 108.8 . .
H19A C19 H19B 107.7 . .
C19 C20 S18 116.7(4) . .
C19 C20 H20A 108.1 . .
S18 C20 H20A 108.1 . .
C19 C20 H20B 108.1 . .
S18 C20 H20B 108.1 . .
H20A C20 H20B 107.3 . .
C26 C21 C22 120.2(5) . .
C26 C21 S21 118.8(4) . .
C22 C21 S21 121.0(4) . .
C23 C22 C21 120.4(5) . .
C23 C22 H22 119.8 . .
C21 C22 H22 119.8 . .
C22 C23 C24 120.3(5) . .
C22 C23 H23 119.8 . .
C24 C23 H23 119.8 . .
C27 C24 C23 122.2(5) 3_656 .
C27 C24 C25 118.2(5) 3_656 .
C23 C24 C25 119.6(5) . .
C26 C25 C27 121.7(5) . .
C26 C25 C24 118.6(5) . .
C27 C25 C24 119.7(5) . .
C21 C26 C25 120.8(5) . .
C21 C26 H26 119.6 . .
C25 C26 H26 119.6 . .
C25 C27 C24 122.1(5) . 3_656
C25 C27 H27 118.9 . .
C24 C27 H27 118.9 3_656 .

loop_
_geom_bond_atom_site_label_1
_geom_bond_atom_site_label_2
_geom_bond_distance
_geom_bond_site_symmetry_2
S1 C3 1.730(5) .
S1 C1 1.817(5) .
S2 C4 1.754(5) .
S2 C2 1.813(6) .
S3 C5 1.745(5) .
S3 C3 1.752(5) .
S4 C5 1.746(5) .
S4 C4 1.749(5) .
S5 C6 1.737(5) .
S5 C7 1.754(5) .
S6 C8 1.745(5) .
S6 C6 1.744(5) .
S7 C7 1.749(5) .
S7 C9 1.752(8) .
S8 C8 1.763(5) .
S8 C10 1.767(7) .
S11 C13 1.745(5) .
S11 C11 1.791(7) .
S12 C14 1.764(5) .
S12 C12 1.773(6) .
S13 C15 1.747(5) .
S13 C13 1.762(5) .
S14 C14 1.747(5) .
S14 C15 1.740(5) .
S15 C16 1.752(5) .
S15 C17 1.751(5) .
S16 C16 1.739(5) .
S16 C18 1.753(5) .
S17 C17 1.732(5) .
S17 C19 1.813(6) .
S18 C18 1.743(5) .
S18 C20 1.806(6) .
S21 O2 1.428(5) .
S21 O1 1.395(5) .
S21 O3 1.432(5) .
S21 C21 1.808(5) .
C1 C2 1.520(8) .
C1 H1A 0.9900 .
C1 H1B 0.9900 .
C2 H2A 0.9900 .
C2 H2B 0.9900 .
C3 C4 1.357(7) .
C5 C6 1.355(7) .
C7 C8 1.336(7) .
C9 C10 1.318(11) .
C9 H9A 0.9900 .
C9 H9B 0.9900 .
C10 H10A 0.9900 .
C10 H10B 0.9900 .
C11 C12 1.402(10) .
C11 H11A 0.9900 .
C11 H11B 0.9900 .
C12 H12A 0.9900 .
C12 H12B 0.9900 .
C13 C14 1.332(7) .
C15 C16 1.353(7) .
C17 C18 1.361(7) .
C19 C20 1.485(8) .
C19 H19A 0.9900 .
C19 H19B 0.9900 .
C20 H20A 0.9900 .
C20 H20B 0.9900 .
C21 C26 1.392(8) .
C21 C22 1.434(7) .
C22 C23 1.357(7) .
C22 H22 0.9500 .
C23 C24 1.428(7) .
C23 H23 0.9500 .
C24 C27 1.400(7) 3_656
C24 C25 1.448(7) .
C25 C26 1.399(7) .
C25 C27 1.383(7) .
C26 H26 0.9500 .
C27 C24 1.400(7) 3_656
C27 H27 0.9500 .

loop_
_geom_torsion_atom_site_label_1
_geom_torsion_atom_site_label_2
_geom_torsion_atom_site_label_3
_geom_torsion_atom_site_label_4
_geom_torsion
_geom_torsion_site_symmetry_1
_geom_torsion_site_symmetry_4
C3 S1 C1 C2 62.0(4) . .
S1 C1 C2 S2 -65.7(5) . .
C4 S2 C2 C1 29.4(5) . .
C1 S1 C3 C4 -32.0(5) . .
C1 S1 C3 S3 145.7(3) . .
C5 S3 C3 C4 -4.8(4) . .
C5 S3 C3 S1 177.2(3) . .
S1 C3 C4 S2 2.6(8) . .
S3 C3 C4 S2 -175.1(3) . .
S1 C3 C4 S4 -178.6(3) . .
S3 C3 C4 S4 3.7(6) . .
C2 S2 C4 C3 3.5(5) . .
C2 S2 C4 S4 -175.3(3) . .
C5 S4 C4 C3 -0.6(4) . .
C5 S4 C4 S2 178.4(3) . .
C3 S3 C5 C6 -175.0(4) . .
C3 S3 C5 S4 4.3(3) . .
C4 S4 C5 C6 176.6(4) . .
C4 S4 C5 S3 -2.8(3) . .
S3 C5 C6 S5 -2.9(7) . .
S4 C5 C6 S5 177.8(3) . .
S3 C5 C6 S6 175.5(3) . .
S4 C5 C6 S6 -3.8(7) . .
C7 S5 C6 C5 179.7(4) . .
C7 S5 C6 S6 1.2(3) . .
C8 S6 C6 C5 -179.3(5) . .
C8 S6 C6 S5 -0.7(3) . .
C6 S5 C7 C8 -1.3(5) . .
C6 S5 C7 S7 -177.4(3) . .
C9 S7 C7 C8 -2.1(8) . .
C9 S7 C7 S5 173.4(5) . .
S5 C7 C8 S8 -176.0(3) . .
S7 C7 C8 S8 -0.5(8) . .
S5 C7 C8 S6 1.0(6) . .
S7 C7 C8 S6 176.5(3) . .
C10 S8 C8 C7 14.2(6) . .
C10 S8 C8 S6 -162.9(4) . .
C6 S6 C8 C7 -0.2(5) . .
C6 S6 C8 S8 177.2(3) . .
C7 S7 C9 C10 -17.2(14) . .
S7 C9 C10 S8 38.1(18) . .
C8 S8 C10 C9 -32.4(12) . .
C13 S11 C11 C12 45.8(8) . .
S11 C11 C12 S12 -59.9(10) . .
C14 S12 C12 C11 33.5(8) . .
C11 S11 C13 C14 -16.5(6) . .
C11 S11 C13 S13 160.3(4) . .
C15 S13 C13 C14 0.9(5) . .
C15 S13 C13 S11 -176.3(3) . .
S11 C13 C14 S12 0.0(8) . .
S13 C13 C14 S12 -176.8(3) . .
S11 C13 C14 S14 176.8(3) . .
S13 C13 C14 S14 0.0(6) . .
C12 S12 C14 C13 -3.5(6) . .
C12 S12 C14 S14 179.5(4) . .
C15 S14 C14 C13 -1.0(5) . .
C15 S14 C14 S12 176.3(3) . .
C13 S13 C15 C16 178.1(4) . .
C13 S13 C15 S14 -1.5(3) . .
C14 S14 C15 C16 -178.1(5) . .
C14 S14 C15 S13 1.5(3) . .
S13 C15 C16 S16 176.0(3) . .
S14 C15 C16 S16 -4.4(7) . .
S13 C15 C16 S15 -3.2(7) . .
S14 C15 C16 S15 176.4(3) . .
C18 S16 C16 C15 174.7(4) . .
C18 S16 C16 S15 -6.0(3) . .
C17 S15 C16 C15 -173.4(5) . .
C17 S15 C16 S16 7.3(3) . .
C19 S17 C17 C18 -31.9(5) . .
C19 S17 C17 S15 145.1(3) . .
C16 S15 C17 C18 -6.2(4) . .
C16 S15 C17 S17 176.5(3) . .
S17 C17 C18 S18 2.5(7) . .
S15 C17 C18 S18 -174.5(3) . .
S17 C17 C18 S16 -179.9(3) . .
S15 C17 C18 S16 3.1(6) . .
C20 S18 C18 C17 5.9(6) . .
C20 S18 C18 S16 -171.7(3) . .
C16 S16 C18 C17 1.8(4) . .
C16 S16 C18 S18 179.6(3) . .
C17 S17 C19 C20 60.8(5) . .
S17 C19 C20 S18 -61.6(6) . .
C18 S18 C20 C19 25.0(6) . .
O2 S21 C21 C26 56.7(5) . .
O1 S21 C21 C26 -66.5(6) . .
O3 S21 C21 C26 173.5(4) . .
O2 S21 C21 C22 -125.5(5) . .
O1 S21 C21 C22 111.3(5) . .
O3 S21 C21 C22 -8.7(5) . .
C26 C21 C22 C23 -0.2(8) . .
S21 C21 C22 C23 -178.0(4) . .
C21 C22 C23 C24 2.8(8) . .
C22 C23 C24 C27 178.4(5) . 3_656
C22 C23 C24 C25 -3.2(8) . .
C27 C24 C25 C26 179.6(5) 3_656 .
C23 C24 C25 C26 1.1(7) . .
C27 C24 C25 C27 0.3(8) 3_656 .
C23 C24 C25 C27 -178.1(5) . .
C22 C21 C26 C25 -1.9(8) . .
S21 C21 C26 C25 175.9(4) . .
C27 C25 C26 C21 -179.4(5) . .
C24 C25 C26 C21 1.4(7) . .
C26 C25 C27 C24 -179.6(5) . 3_656
C24 C25 C27 C24 -0.4(9) . 3_656
